data_1557107
loop_
_publ_author_name
'Guo, Lifang'
'Li, Chuanya'
'Shang, Hai'
'Zhang, Ruoyao'
'Li, Xuechen'
'Lu, Qing'
'Cheng, Xiao'
'Liu, Zhiqiang'
'Sun, Jing Zhi'
'Yu, Xiaoqiang'

_publ_section_title
;
 A side-chain engineering strategy for constructing fluorescent dyes with
 direct and ultrafast self-delivery to living cells
;
_journal_issue 3
_journal_name_full 'Chemical Science'
_journal_page_first 661
_journal_page_last 670
_journal_paper_doi 10.1039/C9SC05875C
_journal_volume 11
_journal_year 2020
_chemical_formula_moiety 'I, C16 H19 N2'
_chemical_formula_sum 'C16 H19 I N2'
_chemical_formula_weight 366.23
_space_group_crystal_system monoclinic
_space_group_IT_number 14
_space_group_name_Hall '-P 2ybc'
_space_group_name_H-M_alt 'P 1 21/c 1'
_atom_sites_solution_hydrogens geom
_audit_creation_date 2018-07-24
_audit_creation_method
;
Olex2 1.2
(compiled 2017.03.28 svn.r3405 for OlexSys, GUI svn.r5337)
;
_audit_update_record
;
2019-03-20 deposited with the CCDC.	2019-11-26 downloaded from the CCDC.
;
_cell_angle_alpha 90
_cell_angle_beta 90.1584(19)
_cell_angle_gamma 90
_cell_formula_units_Z 4
_cell_length_a 6.29025(14)
_cell_length_b 7.62301(17)
_cell_length_c 32.0065(7)
_cell_measurement_reflns_used 4226
_cell_measurement_temperature 173.00(10)
_cell_measurement_theta_max 76.6210
_cell_measurement_theta_min 5.5010
_cell_volume 1534.73(6)
_computing_cell_refinement 'CrystalClear-SM Expert 2.0 r7 (Rigaku, 2011)'
_computing_data_collection 'CrystalClear-SM Expert 2.0 r7 (Rigaku, 2011)'
_computing_data_reduction 'CrystalClear-SM Expert 2.0 r7 (Rigaku, 2011)'
_computing_molecular_graphics 'Olex2 (Dolomanov et al., 2009)'
_computing_publication_material 'Olex2 (Dolomanov et al., 2009)'
_computing_structure_refinement 'XL (Sheldrick, 2008)'
_diffrn_ambient_environment N~2~
_diffrn_ambient_temperature 173.00(10)
_diffrn_detector CCD
_diffrn_detector_area_resol_mean 28.5714
_diffrn_detector_type 'Rigaku Saturn724+'
_diffrn_measured_fraction_theta_full 0.992
_diffrn_measured_fraction_theta_max 0.992
_diffrn_measurement_details
;
List of Runs (angles in degrees, time in seconds):

  # Type    Start    End  Width  t~exp~   \w     \q     \k     \f   Frames
#--------------------------------------------------------------------------
  1  \w    -77.00 -43.00   1.00    0.10    --  -48.45  96.00 161.00   34
  2  \w     10.00  39.00   1.00    0.10    --   48.45 -96.00  53.00   29
  3  \w   -157.00-127.00   1.00    0.15    --  -86.25 -96.00  53.00   30
  4  \w    -72.00 -47.00   1.00    0.15    --  -86.25  96.00 161.00   25
  5  \w   -106.00 -81.00   1.00    0.15    --  -86.25 -96.00  53.00   25
  6  \w     83.00 108.00   1.00    0.15    --  107.75 -96.00  53.00   25
  7  \w    -39.00   4.00   1.00    0.10    --  -48.45  96.00 161.00   43
  8  \w   -117.00 -70.00   1.00    0.10    --  -48.45-125.00   0.00   47
  9  \w   -120.00 -70.00   1.00    0.10    --  -48.45-125.00-150.00   50
 10  \w    -20.00  63.00   1.00    0.10    --   48.45 -57.00 120.00   83
 11  \w   -146.00 -75.00   1.00    0.15    --  -86.25 -37.00  90.00   71
 12  \w     99.00 176.00   1.00    0.15    --  107.75  37.00 -30.00   77
 13  \w     35.00 123.00   1.00    0.15    --  107.75 -57.00  60.00   88
 14  \w     40.00 108.00   1.00    0.15    --  107.75 -99.00   0.00   68
 15  \w    101.00 172.00   1.00    0.15    --  107.75  37.00 -60.00   71
 16  \w    106.00 178.00   1.00    0.15    --  107.75  96.00 161.00   72
;
_diffrn_measurement_device 'AFC12 (Right): Kappa 3 circle'
_diffrn_measurement_device_type 'Rigaku Saturn724+ (2x2 bin mode)'
_diffrn_measurement_method 'profile data from \w-scans'
_diffrn_measurement_specimen_support 'Mitegen 50um'
_diffrn_orient_matrix_type 'CrysAlisPro convention (1999,Acta A55,543-557)'
_diffrn_orient_matrix_UB_11 0.0522888000
_diffrn_orient_matrix_UB_12 -0.0573383000
_diffrn_orient_matrix_UB_13 0.0450075000
_diffrn_orient_matrix_UB_21 -0.0723001000
_diffrn_orient_matrix_UB_22 0.1805880000
_diffrn_orient_matrix_UB_23 0.0162616000
_diffrn_orient_matrix_UB_31 -0.2281314000
_diffrn_orient_matrix_UB_32 -0.0704085000
_diffrn_orient_matrix_UB_33 0.0049941000
_diffrn_radiation_collimation 0.3
_diffrn_radiation_monochromator Confocal
_diffrn_radiation_probe x-ray
_diffrn_radiation_type CuK\a
_diffrn_radiation_wavelength 1.54184
_diffrn_reflns_av_R_equivalents 0.0586
_diffrn_reflns_av_unetI/netI 0.0615
_diffrn_reflns_Laue_measured_fraction_full 0.992
_diffrn_reflns_Laue_measured_fraction_max 0.992
_diffrn_reflns_limit_h_max 6
_diffrn_reflns_limit_h_min -7
_diffrn_reflns_limit_k_max 9
_diffrn_reflns_limit_k_min -8
_diffrn_reflns_limit_l_max 38
_diffrn_reflns_limit_l_min -37
_diffrn_reflns_number 8481
_diffrn_reflns_point_group_measured_fraction_full 0.992
_diffrn_reflns_point_group_measured_fraction_max 0.992
_diffrn_reflns_theta_full 67.074
_diffrn_reflns_theta_max 67.074
_diffrn_reflns_theta_min 5.529
_diffrn_source 'Rotating Anode'
_diffrn_source_current 24.0
_diffrn_source_power 1.2
_diffrn_source_target Mo
_diffrn_source_type 'Rotating Anode'
_diffrn_source_voltage 50.0
_exptl_absorpt_coefficient_mu 16.289
_exptl_absorpt_correction_T_max 1.00000
_exptl_absorpt_correction_T_min 0.01018
_exptl_absorpt_correction_type multi-scan
_exptl_absorpt_process_details
;
CrysAlisPro 1.171.39.30d (Rigaku Oxford Diffraction, 2017)
Empirical absorption correction using spherical harmonics,
 implemented in SCALE3 ABSPACK scaling algorithm.
;
_exptl_crystal_colour 'clear reddish red'
_exptl_crystal_colour_lustre clear
_exptl_crystal_colour_modifier reddish
_exptl_crystal_colour_primary red
_exptl_crystal_density_diffrn 1.585
_exptl_crystal_description block
_exptl_crystal_F_000 728
_exptl_crystal_size_max 0.1
_exptl_crystal_size_mid 0.1
_exptl_crystal_size_min 0.1
_refine_diff_density_max 0.868
_refine_diff_density_min -1.056
_refine_diff_density_rms 0.199
_refine_ls_extinction_method none
_refine_ls_goodness_of_fit_ref 1.166
_refine_ls_hydrogen_treatment constr
_refine_ls_matrix_type full
_refine_ls_number_parameters 175
_refine_ls_number_reflns 2724
_refine_ls_number_restraints 0
_refine_ls_restrained_S_all 1.166
_refine_ls_R_factor_all 0.0579
_refine_ls_R_factor_gt 0.0469
_refine_ls_shift/su_max 0.001
_refine_ls_shift/su_mean 0.000
_refine_ls_structure_factor_coef Fsqd
_refine_ls_weighting_details 'w=1/[\s^2^(Fo^2^)+(0.0961P)^2^+3.2391P] where P=(Fo^2^+2Fc^2^)/3'
_refine_ls_weighting_scheme calc
_refine_ls_wR_factor_gt 0.1315
_refine_ls_wR_factor_ref 0.1683
_reflns_Friedel_coverage 0.000
_reflns_number_gt 2365
_reflns_number_total 2724
_reflns_threshold_expression 'I > 2\s(I)'
_cod_data_source_file c9sc05875c2.cif
_cod_data_source_block 180724a
_cod_depositor_comments 'Adding full bibliography for 1557107--1557109.cif.'
_cod_database_code 1557107
_shelx_shelxl_version_number 2014/7
_chemical_oxdiff_formula CNI
_shelx_space_group_comment
;
The symmetry employed for this shelxl refinement is uniquely defined
by the following loop, which should always be used as a source of
symmetry information in preference to the above space-group names.
They are only intended as comments.
;
_diffrn_oxdiff_ac3_digest_frames
;
01dcfa186d9e0d4bb967f0eac23c18e09100838de40
;
_reflns_odcompleteness_completeness 99.23
_reflns_odcompleteness_iscentric 1
_reflns_odcompleteness_theta 66.97
_olex2_refinement_description
;
1. Fixed Uiso
 At 1.2 times of:
  All C(H) groups
 At 1.5 times of:
  All C(H,H,H) groups
2.a Aromatic/amide H refined with riding coordinates:
 C3(H3), C5(H5), C6(H6), C8(H8), C9(H9), C10(H10), C12(H12), C13(H13),
 C15(H15), C16(H16)
2.b Idealised Me refined as rotating group:
 C1(H1A,H1B,H1C), C2(H2A,H2B,H2C), C14(H14A,H14B,H14C)
;
_olex2_submission_special_instructions 'No special instructions were received'
_oxdiff_exptl_absorpt_empirical_details
;
Empirical correction (ABSPACK) includes:
- Absorption correction using spherical harmonics
- Frame scaling
;
_oxdiff_exptl_absorpt_empirical_full_max 36.422
_oxdiff_exptl_absorpt_empirical_full_min 0.325

loop_
_space_group_symop_operation_xyz
'x, y, z'
'-x, y+1/2, -z+1/2'
'-x, -y, -z'
'x, -y-1/2, z-1/2'

loop_
_atom_site_label
_atom_site_type_symbol
_atom_site_fract_x
_atom_site_fract_y
_atom_site_fract_z
_atom_site_U_iso_or_equiv
_atom_site_adp_type
_atom_site_occupancy
_atom_site_site_symmetry_order
_atom_site_calc_flag
_atom_site_refinement_flags_posn
I1 I -0.31379(6) 0.59699(5) 0.57611(2) 0.0293(2) Uani 1 1 d .
N1 N -0.0906(9) 0.1855(8) 0.52674(16) 0.0290(13) Uani 1 1 d .
N2 N 0.8984(8) 0.1814(8) 0.80069(17) 0.0261(12) Uani 1 1 d .
C1 C 0.7985(13) 0.1102(9) 0.8373(2) 0.0323(17) Uani 1 1 d .
H1A H 0.6598 0.1610 0.8405 0.048 Uiso 1 1 calc GR
H1B H 0.8834 0.1369 0.8615 0.048 Uiso 1 1 calc GR
H1C H 0.7856 -0.0147 0.8345 0.048 Uiso 1 1 calc GR
C2 C 1.1032(11) 0.2647(9) 0.8047(2) 0.0278(14) Uani 1 1 d .
H2A H 1.0873 0.3893 0.8016 0.042 Uiso 1 1 calc GR
H2B H 1.1967 0.2210 0.7835 0.042 Uiso 1 1 calc GR
H2C H 1.1620 0.2393 0.8318 0.042 Uiso 1 1 calc GR
C3 C 0.6034(11) 0.0864(8) 0.7575(2) 0.0246(15) Uani 1 1 d .
H3 H 0.5463 0.0248 0.7799 0.029 Uiso 1 1 calc R
C4 C 0.7970(10) 0.1799(8) 0.7631(2) 0.0239(13) Uani 1 1 d .
C5 C 0.8771(10) 0.2664(8) 0.72750(19) 0.0203(12) Uani 1 1 d .
H5 H 1.0055 0.3264 0.7294 0.024 Uiso 1 1 calc R
C6 C 0.7696(10) 0.2639(8) 0.6901(2) 0.0224(13) Uani 1 1 d .
H6 H 0.8270 0.3229 0.6674 0.027 Uiso 1 1 calc R
C7 C 0.5750(11) 0.1747(9) 0.6852(2) 0.0255(14) Uani 1 1 d .
C8 C 0.4982(10) 0.0851(7) 0.7196(2) 0.0191(13) Uani 1 1 d .
H8 H 0.3721 0.0223 0.7171 0.023 Uiso 1 1 calc R
C9 C 0.4616(11) 0.1880(9) 0.6460(2) 0.0281(14) Uani 1 1 d .
H9 H 0.5214 0.2593 0.6256 0.034 Uiso 1 1 calc R
C10 C 0.2751(10) 0.1063(8) 0.6360(2) 0.0211(13) Uani 1 1 d .
H10 H 0.2203 0.0264 0.6551 0.025 Uiso 1 1 calc R
C11 C 0.1576(10) 0.1349(9) 0.5981(2) 0.0245(14) Uani 1 1 d .
C12 C 0.2192(10) 0.2498(9) 0.5658(2) 0.0256(14) Uani 1 1 d .
H12 H 0.3460 0.3118 0.5682 0.031 Uiso 1 1 calc R
C13 C 0.0967(10) 0.2709(10) 0.5315(2) 0.0276(14) Uani 1 1 d .
H13 H 0.1423 0.3464 0.5105 0.033 Uiso 1 1 calc R
C14 C -0.2273(12) 0.2229(10) 0.4905(2) 0.0359(17) Uani 1 1 d .
H14A H -0.3097 0.1207 0.4837 0.054 Uiso 1 1 calc GR
H14B H -0.1405 0.2541 0.4670 0.054 Uiso 1 1 calc GR
H14C H -0.3210 0.3185 0.4970 0.054 Uiso 1 1 calc GR
C15 C -0.0411(12) 0.0506(10) 0.5922(2) 0.0321(16) Uani 1 1 d .
H15 H -0.0931 -0.0233 0.6129 0.038 Uiso 1 1 calc R
C16 C -0.1565(12) 0.0759(9) 0.5570(2) 0.0316(16) Uani 1 1 d .
H16 H -0.2843 0.0161 0.5536 0.038 Uiso 1 1 calc R

loop_
_atom_site_aniso_label
_atom_site_aniso_U_11
_atom_site_aniso_U_22
_atom_site_aniso_U_33
_atom_site_aniso_U_23
_atom_site_aniso_U_13
_atom_site_aniso_U_12
I1 0.0349(3) 0.0302(3) 0.0227(3) 0.00152(15) -0.0009(2) -0.00850(16)
N1 0.038(3) 0.032(3) 0.016(3) -0.004(2) 0.002(2) 0.008(3)
N2 0.023(3) 0.032(3) 0.023(3) 0.005(2) 0.001(2) -0.004(2)
C1 0.040(4) 0.034(4) 0.023(4) 0.007(3) 0.004(3) -0.009(3)
C2 0.031(3) 0.025(3) 0.028(3) -0.002(3) -0.003(3) 0.001(3)
C3 0.024(3) 0.020(3) 0.030(4) 0.008(3) 0.004(3) -0.004(2)
C4 0.024(3) 0.021(3) 0.026(3) -0.003(3) 0.002(3) 0.002(3)
C5 0.027(3) 0.014(3) 0.019(3) 0.003(2) 0.003(2) -0.003(2)
C6 0.024(3) 0.020(3) 0.024(3) 0.001(2) 0.006(2) -0.005(2)
C7 0.035(3) 0.022(3) 0.019(3) -0.006(3) 0.004(3) 0.009(3)
C8 0.015(3) 0.013(3) 0.030(4) -0.004(2) -0.001(3) -0.001(2)
C9 0.039(4) 0.024(3) 0.021(3) -0.004(3) 0.004(3) 0.003(3)
C10 0.019(3) 0.017(3) 0.027(3) 0.000(2) 0.000(3) -0.002(2)
C11 0.019(3) 0.028(3) 0.026(3) -0.009(3) -0.003(3) -0.001(3)
C12 0.029(3) 0.023(3) 0.025(3) 0.004(3) 0.001(3) -0.015(3)
C13 0.029(3) 0.034(4) 0.020(3) 0.000(3) 0.000(3) -0.009(3)
C14 0.042(4) 0.033(4) 0.032(4) -0.007(3) -0.007(3) 0.000(3)
C15 0.042(4) 0.032(4) 0.022(3) 0.002(3) 0.007(3) -0.009(3)
C16 0.037(4) 0.026(4) 0.032(4) -0.004(3) 0.002(3) -0.013(3)

loop_
_atom_type_symbol
_atom_type_description
_atom_type_scat_dispersion_real
_atom_type_scat_dispersion_imag
_atom_type_scat_source
C C 0.0181 0.0091 'International Tables Vol C Tables 4.2.6.8 and 6.1.1.4'
H H 0.0000 0.0000 'International Tables Vol C Tables 4.2.6.8 and 6.1.1.4'
I I -0.3257 6.8362 'International Tables Vol C Tables 4.2.6.8 and 6.1.1.4'
N N 0.0311 0.0180 'International Tables Vol C Tables 4.2.6.8 and 6.1.1.4'

loop_
_geom_angle_atom_site_label_1
_geom_angle_atom_site_label_2
_geom_angle_atom_site_label_3
_geom_angle
C13 N1 C14 120.2(6)
C16 N1 C13 119.1(6)
C16 N1 C14 120.5(6)
C1 N2 C2 119.1(5)
C4 N2 C1 120.9(6)
C4 N2 C2 119.9(5)
N2 C1 H1A 109.5
N2 C1 H1B 109.5
N2 C1 H1C 109.5
H1A C1 H1B 109.5
H1A C1 H1C 109.5
H1B C1 H1C 109.5
N2 C2 H2A 109.5
N2 C2 H2B 109.5
N2 C2 H2C 109.5
H2A C2 H2B 109.5
H2A C2 H2C 109.5
H2B C2 H2C 109.5
C4 C3 H3 119.3
C8 C3 H3 119.3
C8 C3 C4 121.4(6)
N2 C4 C3 120.9(6)
N2 C4 C5 122.9(6)
C5 C4 C3 116.2(6)
C4 C5 H5 119.3
C6 C5 C4 121.4(6)
C6 C5 H5 119.3
C5 C6 H6 119.0
C5 C6 C7 122.0(6)
C7 C6 H6 119.0
C6 C7 C9 119.4(6)
C8 C7 C6 117.0(6)
C8 C7 C9 123.5(6)
C3 C8 C7 121.9(6)
C3 C8 H8 119.0
C7 C8 H8 119.0
C7 C9 H9 116.8
C10 C9 C7 126.5(7)
C10 C9 H9 116.8
C9 C10 H10 117.6
C9 C10 C11 124.7(6)
C11 C10 H10 117.7
C12 C11 C10 124.9(6)
C12 C11 C15 115.4(6)
C15 C11 C10 119.7(7)
C11 C12 H12 119.6
C13 C12 C11 120.9(6)
C13 C12 H12 119.6
N1 C13 H13 119.0
C12 C13 N1 121.9(6)
C12 C13 H13 119.0
N1 C14 H14A 109.5
N1 C14 H14B 109.5
N1 C14 H14C 109.5
H14A C14 H14B 109.5
H14A C14 H14C 109.5
H14B C14 H14C 109.5
C11 C15 H15 119.4
C16 C15 C11 121.1(7)
C16 C15 H15 119.4
N1 C16 C15 121.5(7)
N1 C16 H16 119.2
C15 C16 H16 119.2

loop_
_geom_bond_atom_site_label_1
_geom_bond_atom_site_label_2
_geom_bond_distance
N1 C13 1.355(9)
N1 C14 1.471(9)
N1 C16 1.345(10)
N2 C1 1.438(9)
N2 C2 1.442(9)
N2 C4 1.361(8)
C1 H1A 0.9600
C1 H1B 0.9600
C1 H1C 0.9600
C2 H2A 0.9600
C2 H2B 0.9600
C2 H2C 0.9600
C3 H3 0.9300
C3 C4 1.421(9)
C3 C8 1.383(10)
C4 C5 1.410(9)
C5 H5 0.9300
C5 C6 1.373(9)
C6 H6 0.9300
C6 C7 1.409(9)
C7 C8 1.383(9)
C7 C9 1.443(9)
C8 H8 0.9300
C9 H9 0.9300
C9 C10 1.365(10)
C10 H10 0.9300
C10 C11 1.435(10)
C11 C12 1.410(10)
C11 C15 1.418(10)
C12 H12 0.9300
C12 C13 1.350(9)
C13 H13 0.9300
C14 H14A 0.9600
C14 H14B 0.9600
C14 H14C 0.9600
C15 H15 0.9300
C15 C16 1.354(11)
C16 H16 0.9300
